data_2233522
loop_
_publ_author_name
'Fei, Wen-Wen'
'Li, Rui'
'Wang, Zhen-Yu'
'Wu, Jie-Ying'

_publ_section_title
;
 1,4-Dibutoxy-2,5-bis{(<i>Z</i>)-2-[4-(9<i>H</i>-carbazol-9-yl)phenyl]ethenyl}benzene
;
_journal_coeditor_code IS5035
_journal_issue 2
_journal_name_full 'Acta Crystallographica Section E'
_journal_page_first o321
_journal_paper_doi 10.1107/S1600536812000414
_journal_volume 68
_journal_year 2012
_chemical_formula_iupac 'C54 H48 N2 O2'
_chemical_formula_moiety 'C54 H48 N2 O2'
_chemical_formula_sum 'C54 H48 N2 O2'
_chemical_formula_weight 756.94
_chemical_name_systematic
;
1,4-Dibutoxy-2,5-bis{(<i>Z</i>)-2-[4-(9<i>H</i>-carbazol-
9-yl)phenyl]ethenyl}benzene
;
_space_group_IT_number 14
_symmetry_cell_setting monoclinic
_symmetry_space_group_name_Hall '-P 2ybc'
_symmetry_space_group_name_H-M 'P 1 21/c 1'
_atom_sites_solution_hydrogens geom
_atom_sites_solution_primary direct
_atom_sites_solution_secondary difmap
_audit_creation_method SHELXL-97
_cell_angle_alpha 90.000
_cell_angle_beta 98.683(5)
_cell_angle_gamma 90.000
_cell_formula_units_Z 2
_cell_length_a 8.437(5)
_cell_length_b 13.229(5)
_cell_length_c 19.165(5)
_cell_measurement_reflns_used 3679
_cell_measurement_temperature 293(2)
_cell_measurement_theta_max 27.04
_cell_measurement_theta_min 2.44
_cell_volume 2114.5(16)
_computing_cell_refinement 'SAINT (Bruker, 2007)'
_computing_data_collection 'SMART (Bruker, 2007)'
_computing_data_reduction 'SAINT (Bruker, 2007'
_computing_molecular_graphics 'SHELXTL (Sheldrick, 2008)'
_computing_publication_material 'SHELXTL (Sheldrick, 2008)'
_computing_structure_refinement 'SHELXL97 (Sheldrick, 2008)'
_computing_structure_solution 'SHELXS97 (Sheldrick, 2008)'
_diffrn_ambient_temperature 293(2)
_diffrn_measured_fraction_theta_full 0.997
_diffrn_measured_fraction_theta_max 0.997
_diffrn_measurement_device_type 'Bruker SMART APEX'
_diffrn_measurement_method '\f and \w scans'
_diffrn_radiation_monochromator graphite
_diffrn_radiation_source 'fine-focus sealed tube'
_diffrn_radiation_type MoK\a
_diffrn_radiation_wavelength 0.71069
_diffrn_reflns_av_R_equivalents 0.0203
_diffrn_reflns_av_sigmaI/netI 0.0241
_diffrn_reflns_limit_h_max 9
_diffrn_reflns_limit_h_min -10
_diffrn_reflns_limit_k_max 15
_diffrn_reflns_limit_k_min -15
_diffrn_reflns_limit_l_max 18
_diffrn_reflns_limit_l_min -22
_diffrn_reflns_number 8735
_diffrn_reflns_theta_full 25.00
_diffrn_reflns_theta_max 25.00
_diffrn_reflns_theta_min 1.88
_exptl_absorpt_coefficient_mu 0.071
_exptl_absorpt_correction_T_max 0.9859
_exptl_absorpt_correction_T_min 0.9789
_exptl_absorpt_correction_type multi-scan
_exptl_absorpt_process_details '(SADABS; Sheldrick, 1996)'
_exptl_crystal_colour yellow
_exptl_crystal_density_diffrn 1.189
_exptl_crystal_density_method 'not measured'
_exptl_crystal_description needle
_exptl_crystal_F_000 804
_exptl_crystal_size_max 0.30
_exptl_crystal_size_mid 0.20
_exptl_crystal_size_min 0.20
_refine_diff_density_max 0.442
_refine_diff_density_min -0.308
_refine_ls_extinction_method none
_refine_ls_goodness_of_fit_ref 1.029
_refine_ls_hydrogen_treatment constr
_refine_ls_matrix_type full
_refine_ls_number_parameters 274
_refine_ls_number_reflns 3713
_refine_ls_number_restraints 32
_refine_ls_restrained_S_all 1.040
_refine_ls_R_factor_all 0.0637
_refine_ls_R_factor_gt 0.0516
_refine_ls_shift/su_max 0.000
_refine_ls_shift/su_mean 0.000
_refine_ls_structure_factor_coef Fsqd
_refine_ls_weighting_details 'calc w=1/[\s^2^(Fo^2^)+(0.0789P)^2^+0.6687P] where P=(Fo^2^+2Fc^2^)/3'
_refine_ls_weighting_scheme calc
_refine_ls_wR_factor_gt 0.1394
_refine_ls_wR_factor_ref 0.1530
_reflns_number_gt 2969
_reflns_number_total 3713
_reflns_threshold_expression I>2sigma(I)
_cod_data_source_file is5035.cif
_cod_data_source_block I
_cod_original_sg_symbol_H-M 'P 21/c'
_cod_database_code 2233522
_cod_database_fobs_code 2233522

loop_
_symmetry_equiv_pos_as_xyz
'x, y, z'
'-x, y+1/2, -z+1/2'
'-x, -y, -z'
'x, -y-1/2, z-1/2'

loop_
_atom_site_type_symbol
_atom_site_label
_atom_site_fract_x
_atom_site_fract_y
_atom_site_fract_z
_atom_site_U_iso_or_equiv
_atom_site_adp_type
_atom_site_calc_flag
_atom_site_refinement_flags
_atom_site_occupancy
_atom_site_symmetry_multiplicity
_atom_site_disorder_assembly
_atom_site_disorder_group
C C1 0.6314(2) 0.01846(14) 0.30709(10) 0.0518(5) Uani d . 1 1 . .
C C2 0.5261(3) 0.09216(18) 0.27681(12) 0.0650(6) Uani d . 1 1 . .
H H2 0.5617 0.1571 0.2689 0.078 Uiso calc R 1 1 . .
C C3 0.3666(3) 0.0660(2) 0.25877(14) 0.0804(7) Uani d . 1 1 . .
H H3 0.2937 0.1146 0.2390 0.096 Uiso calc R 1 1 . .
C C4 0.3127(3) -0.0308(2) 0.26946(15) 0.0855(8) Uani d . 1 1 . .
H H4 0.2048 -0.0463 0.2562 0.103 Uiso calc R 1 1 . .
C C5 0.4158(3) -0.1037(2) 0.29922(13) 0.0761(7) Uani d . 1 1 . .
H H5 0.3785 -0.1685 0.3063 0.091 Uiso calc R 1 1 . .
C C6 0.5790(3) -0.08014(16) 0.31913(10) 0.0569(5) Uani d . 1 1 . .
C C7 0.7160(3) -0.13494(14) 0.35341(10) 0.0560(5) Uani d . 1 1 . .
C C8 0.7409(4) -0.23444(16) 0.37736(12) 0.0703(7) Uani d . 1 1 . .
H H8 0.6563 -0.2802 0.3724 0.084 Uiso calc R 1 1 . .
C C9 0.8896(4) -0.26362(17) 0.40789(12) 0.0774(8) Uani d . 1 1 . .
H H9 0.9059 -0.3297 0.4239 0.093 Uiso calc R 1 1 . .
C C10 1.0173(4) -0.19693(18) 0.41564(11) 0.0735(7) Uani d . 1 1 . .
H H10 1.1178 -0.2192 0.4367 0.088 Uiso calc R 1 1 . .
C C11 0.9989(3) -0.09695(16) 0.39257(10) 0.0599(5) Uani d . 1 1 . .
H H11 1.0847 -0.0521 0.3976 0.072 Uiso calc R 1 1 . .
C C12 0.8465(3) -0.06768(14) 0.36177(9) 0.0504(5) Uani d . 1 1 . .
C C13 0.8898(2) 0.11459(13) 0.33371(9) 0.0459(4) Uani d . 1 1 . .
C C14 0.9683(2) 0.15220(14) 0.39700(9) 0.0487(5) Uani d . 1 1 . .
H H14 0.9623 0.1178 0.4389 0.058 Uiso calc R 1 1 . .
C C15 0.9041(2) 0.16441(15) 0.27167(10) 0.0529(5) Uani d . 1 1 . .
H H15 0.8548 0.1384 0.2288 0.064 Uiso calc R 1 1 . .
C C16 0.9915(2) 0.25288(14) 0.27323(9) 0.0510(5) Uani d . 1 1 . .
H H16 1.0006 0.2857 0.2311 0.061 Uiso calc R 1 1 . .
C C17 1.0551(2) 0.24032(14) 0.39810(9) 0.0477(5) Uani d . 1 1 . .
H H17 1.1077 0.2646 0.4410 0.057 Uiso calc R 1 1 . .
C C18 1.0662(2) 0.29390(13) 0.33655(9) 0.0426(4) Uani d . 1 1 . .
C C19 1.1556(2) 0.38949(14) 0.33594(9) 0.0490(5) Uani d . 1 1 . .
H H19 1.2118 0.3978 0.2982 0.059 Uiso calc R 1 1 . .
C C20 1.1673(2) 0.46543(14) 0.38176(10) 0.0497(5) Uani d . 1 1 . .
H H20 1.2394 0.5161 0.3745 0.060 Uiso calc R 1 1 . .
C C21 1.0817(2) 0.48059(12) 0.44267(9) 0.0432(4) Uani d . 1 1 . .
C C22 0.9217(2) 0.45503(13) 0.43986(10) 0.0464(4) Uani d . 1 1 . .
H H22 0.8678 0.4248 0.3993 0.056 Uiso calc R 1 1 . .
C C23 0.8406(2) 0.47336(14) 0.49562(10) 0.0492(5) Uani d . 1 1 . .
C C24 0.5859(3) 0.4184(3) 0.43144(16) 0.0973(10) Uani d . 1 1 . .
H H24A 0.6265 0.4481 0.3914 0.117 Uiso calc R 1 1 . .
H H24B 0.4763 0.4411 0.4305 0.117 Uiso calc R 1 1 . .
C C25 0.5883(4) 0.3084(3) 0.42550(18) 0.1024(10) Uani d U 1 1 A .
H H25A 0.6980 0.2858 0.4264 0.123 Uiso calc R 1 1 . .
H H25B 0.5274 0.2883 0.3806 0.123 Uiso calc R 1 1 . .
C C26 0.5189(4) 0.2581(3) 0.48432(18) 0.1114(11) Uani d DU 1 1 . .
H H26A 0.4070 0.2769 0.4817 0.134 Uiso calc PR 0.63(3) 1 A 1
H H26B 0.5754 0.2811 0.5294 0.134 Uiso calc PR 0.63(3) 1 A 1
H H26C 0.4259 0.2958 0.4938 0.134 Uiso d PR 0.37(3) 1 A 2
H H26D 0.5976 0.2588 0.5268 0.134 Uiso d PR 0.37(3) 1 A 2
C C27A 0.533(2) 0.1370(7) 0.4794(7) 0.132(5) Uani d PDU 0.63(3) 1 A 1
H H27A 0.4529 0.1121 0.4426 0.198 Uiso calc PR 0.63(3) 1 A 1
H H27B 0.5179 0.1073 0.5236 0.198 Uiso calc PR 0.63(3) 1 A 1
H H27C 0.6376 0.1193 0.4690 0.198 Uiso calc PR 0.63(3) 1 A 1
C C27B 0.470(3) 0.1500(14) 0.4664(14) 0.153(8) Uani d PDU 0.37(3) 1 A 2
H H27D 0.4231 0.1459 0.4176 0.230 Uiso calc PR 0.37(3) 1 A 2
H H27E 0.3938 0.1283 0.4956 0.230 Uiso calc PR 0.37(3) 1 A 2
H H27F 0.5632 0.1073 0.4745 0.230 Uiso calc PR 0.37(3) 1 A 2
N N1 0.7950(2) 0.02509(11) 0.33273(8) 0.0504(4) Uani d . 1 1 . .
O O1 0.68197(18) 0.45206(16) 0.49568(9) 0.0871(6) Uani d . 1 1 . .

loop_
_atom_site_aniso_label
_atom_site_aniso_U_11
_atom_site_aniso_U_22
_atom_site_aniso_U_33
_atom_site_aniso_U_12
_atom_site_aniso_U_13
_atom_site_aniso_U_23
C1 0.0634(12) 0.0469(11) 0.0456(10) -0.0032(9) 0.0100(9) -0.0028(8)
C2 0.0711(14) 0.0589(13) 0.0640(13) 0.0009(11) 0.0070(11) 0.0061(10)
C3 0.0695(15) 0.095(2) 0.0752(16) 0.0056(14) 0.0056(12) 0.0100(14)
C4 0.0678(15) 0.104(2) 0.0837(18) -0.0165(15) 0.0096(13) 0.0063(16)
C5 0.0846(17) 0.0732(16) 0.0732(15) -0.0259(14) 0.0210(13) -0.0051(13)
C6 0.0754(14) 0.0500(11) 0.0478(10) -0.0087(10) 0.0177(10) -0.0043(9)
C7 0.0882(15) 0.0402(10) 0.0438(10) -0.0057(10) 0.0237(10) -0.0032(8)
C8 0.116(2) 0.0428(12) 0.0564(13) -0.0053(12) 0.0281(13) 0.0017(10)
C9 0.143(3) 0.0413(12) 0.0511(12) 0.0125(15) 0.0259(14) 0.0067(10)
C10 0.115(2) 0.0589(14) 0.0454(11) 0.0290(14) 0.0092(12) 0.0029(10)
C11 0.0848(15) 0.0499(12) 0.0441(10) 0.0105(11) 0.0071(10) -0.0027(9)
C12 0.0774(13) 0.0363(10) 0.0385(9) 0.0052(9) 0.0122(9) -0.0012(7)
C13 0.0582(11) 0.0340(9) 0.0455(10) 0.0024(8) 0.0084(8) -0.0016(7)
C14 0.0693(12) 0.0390(10) 0.0381(9) 0.0030(9) 0.0095(8) 0.0023(7)
C15 0.0740(13) 0.0453(11) 0.0377(9) -0.0055(9) 0.0029(9) -0.0057(8)
C16 0.0727(13) 0.0464(11) 0.0350(9) -0.0033(9) 0.0116(9) 0.0009(8)
C17 0.0627(11) 0.0427(10) 0.0361(9) 0.0013(9) 0.0026(8) -0.0040(7)
C18 0.0502(10) 0.0392(9) 0.0398(9) 0.0034(8) 0.0111(8) -0.0030(7)
C19 0.0568(11) 0.0518(11) 0.0397(9) -0.0054(9) 0.0119(8) 0.0003(8)
C20 0.0573(11) 0.0424(10) 0.0497(10) -0.0099(8) 0.0092(9) 0.0016(8)
C21 0.0541(10) 0.0289(9) 0.0456(10) 0.0017(7) 0.0039(8) 0.0001(7)
C22 0.0519(10) 0.0389(9) 0.0461(10) -0.0001(8) -0.0001(8) -0.0091(8)
C23 0.0473(10) 0.0431(10) 0.0564(11) -0.0025(8) 0.0051(8) -0.0098(8)
C24 0.0584(14) 0.132(3) 0.100(2) -0.0136(15) 0.0099(13) -0.0564(19)
C25 0.0849(18) 0.121(3) 0.106(2) -0.0070(17) 0.0279(16) -0.0361(19)
C26 0.0852(19) 0.157(3) 0.099(2) -0.029(2) 0.0365(17) -0.028(2)
C27A 0.159(10) 0.136(7) 0.109(6) -0.076(6) 0.044(6) -0.010(5)
C27B 0.104(11) 0.203(15) 0.153(13) -0.004(10) 0.019(9) -0.083(11)
N1 0.0648(10) 0.0354(8) 0.0499(9) -0.0006(7) 0.0048(8) 0.0012(7)
O1 0.0524(9) 0.1291(16) 0.0816(11) -0.0258(9) 0.0161(8) -0.0559(11)

loop_
_atom_type_symbol
_atom_type_description
_atom_type_scat_dispersion_real
_atom_type_scat_dispersion_imag
_atom_type_scat_source
C C 0.0033 0.0016 'International Tables Vol C Tables 4.2.6.8 and 6.1.1.4'
H H 0.0000 0.0000 'International Tables Vol C Tables 4.2.6.8 and 6.1.1.4'
N N 0.0061 0.0033 'International Tables Vol C Tables 4.2.6.8 and 6.1.1.4'
O O 0.0106 0.0060 'International Tables Vol C Tables 4.2.6.8 and 6.1.1.4'

loop_
_geom_angle_atom_site_label_1
_geom_angle_atom_site_label_2
_geom_angle_atom_site_label_3
_geom_angle_site_symmetry_1
_geom_angle_site_symmetry_3
_geom_angle
C2 C1 N1 . . 129.80(18)
C2 C1 C6 . . 121.6(2)
N1 C1 C6 . . 108.58(17)
C3 C2 C1 . . 117.8(2)
C3 C2 H2 . . 121.1
C1 C2 H2 . . 121.1
C2 C3 C4 . . 121.6(3)
C2 C3 H3 . . 119.2
C4 C3 H3 . . 119.2
C5 C4 C3 . . 120.8(2)
C5 C4 H4 . . 119.6
C3 C4 H4 . . 119.6
C4 C5 C6 . . 119.5(2)
C4 C5 H5 . . 120.2
C6 C5 H5 . . 120.2
C5 C6 C1 . . 118.6(2)
C5 C6 C7 . . 134.4(2)
C1 C6 C7 . . 106.96(18)
C8 C7 C12 . . 118.8(2)
C8 C7 C6 . . 134.0(2)
C12 C7 C6 . . 107.15(17)
C9 C8 C7 . . 119.5(2)
C9 C8 H8 . . 120.3
C7 C8 H8 . . 120.3
C8 C9 C10 . . 121.3(2)
C8 C9 H9 . . 119.4
C10 C9 H9 . . 119.4
C9 C10 C11 . . 121.5(2)
C9 C10 H10 . . 119.2
C11 C10 H10 . . 119.2
C12 C11 C10 . . 116.8(2)
C12 C11 H11 . . 121.6
C10 C11 H11 . . 121.6
C11 C12 N1 . . 129.10(19)
C11 C12 C7 . . 122.12(19)
N1 C12 C7 . . 108.74(18)
C15 C13 C14 . . 119.39(17)
C15 C13 N1 . . 120.42(16)
C14 C13 N1 . . 120.19(16)
C17 C14 C13 . . 120.11(17)
C17 C14 H14 . . 119.9
C13 C14 H14 . . 119.9
C13 C15 C16 . . 120.11(17)
C13 C15 H15 . . 119.9
C16 C15 H15 . . 119.9
C15 C16 C18 . . 121.32(17)
C15 C16 H16 . . 119.3
C18 C16 H16 . . 119.3
C14 C17 C18 . . 121.50(16)
C14 C17 H17 . . 119.2
C18 C17 H17 . . 119.2
C16 C18 C17 . . 117.49(17)
C16 C18 C19 . . 119.55(16)
C17 C18 C19 . . 122.95(16)
C20 C19 C18 . . 129.11(17)
C20 C19 H19 . . 115.4
C18 C19 H19 . . 115.4
C19 C20 C21 . . 129.00(17)
C19 C20 H20 . . 115.5
C21 C20 H20 . . 115.5
C22 C21 C23 . 3_766 117.90(17)
C22 C21 C20 . . 121.78(16)
C23 C21 C20 3_766 . 120.25(17)
C23 C22 C21 . . 121.55(17)
C23 C22 H22 . . 119.2
C21 C22 H22 . . 119.2
O1 C23 C22 . . 124.48(17)
O1 C23 C21 . 3_766 114.95(17)
C22 C23 C21 . 3_766 120.55(17)
O1 C24 C25 . . 111.3(3)
O1 C24 H24A . . 109.4
C25 C24 H24A . . 109.4
O1 C24 H24B . . 109.4
C25 C24 H24B . . 109.4
H24A C24 H24B . . 108.0
C24 C25 C26 . . 111.8(3)
C24 C25 H25A . . 109.3
C26 C25 H25A . . 109.3
C24 C25 H25B . . 109.3
C26 C25 H25B . . 109.3
H25A C25 H25B . . 107.9
C25 C26 C27B . . 111.8(10)
C25 C26 C27A . . 110.8(5)
C25 C26 H26A . . 109.5
C27A C26 H26A . . 109.5
C25 C26 H26B . . 109.5
C27A C26 H26B . . 109.5
H26A C26 H26B . . 108.1
C25 C26 H26C . . 109.3
C27B C26 H26C . . 109.3
C25 C26 H26D . . 109.3
C27B C26 H26D . . 109.2
H26C C26 H26D . . 107.9
C26 C27A H27A . . 109.5
C26 C27A H27B . . 109.5
C26 C27A H27C . . 109.5
C26 C27B H27D . . 109.5
C26 C27B H27E . . 109.5
H27D C27B H27E . . 109.5
C26 C27B H27F . . 109.5
H27D C27B H27F . . 109.5
H27E C27B H27F . . 109.5
C12 N1 C1 . . 108.55(16)
C12 N1 C13 . . 125.92(17)
C1 N1 C13 . . 125.37(15)
C23 O1 C24 . . 119.20(18)

loop_
_geom_bond_atom_site_label_1
_geom_bond_atom_site_label_2
_geom_bond_site_symmetry_2
_geom_bond_distance
C1 C2 . 1.386(3)
C1 N1 . 1.396(3)
C1 C6 . 1.408(3)
C2 C3 . 1.383(3)
C2 H2 . 0.9300
C3 C4 . 1.384(4)
C3 H3 . 0.9300
C4 C5 . 1.365(4)
C4 H4 . 0.9300
C5 C6 . 1.407(3)
C5 H5 . 0.9300
C6 C7 . 1.437(3)
C7 C8 . 1.399(3)
C7 C12 . 1.406(3)
C8 C9 . 1.358(4)
C8 H8 . 0.9300
C9 C10 . 1.383(4)
C9 H9 . 0.9300
C10 C11 . 1.396(3)
C10 H10 . 0.9300
C11 C12 . 1.387(3)
C11 H11 . 0.9300
C12 N1 . 1.390(2)
C13 C15 . 1.380(3)
C13 C14 . 1.384(3)
C13 N1 . 1.427(2)
C14 C17 . 1.375(3)
C14 H14 . 0.9300
C15 C16 . 1.381(3)
C15 H15 . 0.9300
C16 C18 . 1.390(3)
C16 H16 . 0.9300
C17 C18 . 1.391(2)
C17 H17 . 0.9300
C18 C19 . 1.473(3)
C19 C20 . 1.328(3)
C19 H19 . 0.9300
C20 C21 . 1.476(3)
C20 H20 . 0.9300
C21 C22 . 1.385(3)
C21 C23 3_766 1.402(3)
C22 C23 . 1.374(3)
C22 H22 . 0.9300
C23 O1 . 1.368(2)
C23 C21 3_766 1.402(3)
C24 O1 . 1.438(3)
C24 C25 . 1.461(5)
C24 H24A . 0.9700
C24 H24B . 0.9700
C25 C26 . 1.502(4)
C25 H25A . 0.9700
C25 H25B . 0.9700
C26 C27B . 1.512(16)
C26 C27A . 1.611(11)
C26 H26A . 0.9700
C26 H26B . 0.9700
C26 H26C . 0.9700
C26 H26D . 0.9700
C27A H27A . 0.9600
C27A H27B . 0.9600
C27A H27C . 0.9600
C27B H27D . 0.9600
C27B H27E . 0.9600
C27B H27F . 0.9600

loop_
_geom_hbond_atom_site_label_D
_geom_hbond_atom_site_label_H
_geom_hbond_atom_site_label_A
_geom_hbond_site_symmetry_A
_geom_hbond_distance_DH
_geom_hbond_distance_HA
_geom_hbond_distance_DA
_geom_hbond_angle_DHA
C24 H24B O1 3_666 0.97 2.52 3.309(4) 138

loop_
_geom_torsion_atom_site_label_1
_geom_torsion_atom_site_label_2
_geom_torsion_atom_site_label_3
_geom_torsion_atom_site_label_4
_geom_torsion_site_symmetry_1
_geom_torsion_site_symmetry_4
_geom_torsion
N1 C1 C2 C3 . . -177.0(2)
C6 C1 C2 C3 . . 0.2(3)
C1 C2 C3 C4 . . -0.9(4)
C2 C3 C4 C5 . . 0.8(4)
C3 C4 C5 C6 . . -0.1(4)
C4 C5 C6 C1 . . -0.5(3)
C4 C5 C6 C7 . . 177.0(2)
C2 C1 C6 C5 . . 0.5(3)
N1 C1 C6 C5 . . 178.24(18)
C2 C1 C6 C7 . . -177.64(18)
N1 C1 C6 C7 . . 0.1(2)
C5 C6 C7 C8 . . 3.4(4)
C1 C6 C7 C8 . . -178.8(2)
C5 C6 C7 C12 . . -177.1(2)
C1 C6 C7 C12 . . 0.6(2)
C12 C7 C8 C9 . . 0.0(3)
C6 C7 C8 C9 . . 179.4(2)
C7 C8 C9 C10 . . -0.2(3)
C8 C9 C10 C11 . . 0.1(3)
C9 C10 C11 C12 . . 0.2(3)
C10 C11 C12 N1 . . -178.08(18)
C10 C11 C12 C7 . . -0.4(3)
C8 C7 C12 C11 . . 0.4(3)
C6 C7 C12 C11 . . -179.21(17)
C8 C7 C12 N1 . . 178.43(17)
C6 C7 C12 N1 . . -1.2(2)
C15 C13 C14 C17 . . 2.2(3)
N1 C13 C14 C17 . . -177.80(17)
C14 C13 C15 C16 . . -2.2(3)
N1 C13 C15 C16 . . 177.77(17)
C13 C15 C16 C18 . . -0.2(3)
C13 C14 C17 C18 . . 0.3(3)
C15 C16 C18 C17 . . 2.6(3)
C15 C16 C18 C19 . . -178.79(18)
C14 C17 C18 C16 . . -2.6(3)
C14 C17 C18 C19 . . 178.82(17)
C16 C18 C19 C20 . . 143.1(2)
C17 C18 C19 C20 . . -38.4(3)
C18 C19 C20 C21 . . -6.6(3)
C19 C20 C21 C22 . . -38.6(3)
C19 C20 C21 C23 . 3_766 144.7(2)
C23 C21 C22 C23 3_766 . -0.4(3)
C20 C21 C22 C23 . . -177.11(17)
C21 C22 C23 O1 . . 178.50(19)
C21 C22 C23 C21 . 3_766 0.4(3)
O1 C24 C25 C26 . . 62.0(3)
C24 C25 C26 C27B . . 161.1(12)
C24 C25 C26 C27A . . -176.4(8)
C11 C12 N1 C1 . . 179.11(18)
C7 C12 N1 C1 . . 1.2(2)
C11 C12 N1 C13 . . -5.4(3)
C7 C12 N1 C13 . . 176.77(16)
C2 C1 N1 C12 . . 176.7(2)
C6 C1 N1 C12 . . -0.8(2)
C2 C1 N1 C13 . . 1.1(3)
C6 C1 N1 C13 . . -176.38(16)
C15 C13 N1 C12 . . 125.6(2)
C14 C13 N1 C12 . . -54.4(3)
C15 C13 N1 C1 . . -59.6(3)
C14 C13 N1 C1 . . 120.4(2)
C22 C23 O1 C24 . . -7.1(4)
C21 C23 O1 C24 3_766 . 171.1(2)
C25 C24 O1 C23 . . 90.2(3)
